data_2004350
loop_
_publ_author_name
'Ramnathan, A.'
'Sivakumar, K.'
'Subramanian, K.'
'Janarthanan, N.'
'Ramadas, K.'
'Fun, H.-K.'

_publ_section_title
;
 1,3-Bis(2-chlorophenyl)thiourea
;
_journal_issue 1
_journal_name_full 'Acta Crystallographica Section C'
_journal_page_first 134
_journal_page_last 136
_journal_paper_doi 10.1107/S0108270195009693
_journal_volume 52
_journal_year 1996
_chemical_formula_sum 'C13 H10 Cl2 N2 S'
_chemical_formula_weight 297.19
_chemical_name_systematic
;
1,3-Bis(orthochlorophenyl) thiourea.
;
_space_group_IT_number 19
_symmetry_cell_setting orthorhombic
_symmetry_space_group_name_Hall 'P 2ac 2ab'
_symmetry_space_group_name_H-M 'P 21 21 21'
_audit_creation_method SHELXL
_cell_angle_alpha 90.00
_cell_angle_beta 90.00
_cell_angle_gamma 90.00
_cell_formula_units_Z 8
_cell_length_a 9.451(3)
_cell_length_b 11.916(2)
_cell_length_c 23.938(7)
_cell_measurement_reflns_used 30
_cell_measurement_temperature 173(2)
_cell_measurement_theta_max 25
_cell_measurement_theta_min 10
_cell_volume 2695.9(12)
_computing_cell_refinement XSCANS
_computing_data_collection 'XSCANS (Siemens, 1994)'
_computing_data_reduction XSCANS
_computing_molecular_graphics 'SHELXTL/PC (Sheldrick, 1990b)'
_computing_publication_material SHELXL93
_computing_structure_refinement 'SHELXL93 (Sheldrick, 1993)'
_computing_structure_solution 'SHELXS86 (Sheldrick, 1990a)'
_diffrn_ambient_temperature 173(2)
_diffrn_measurement_device 'Siemens P4'
_diffrn_measurement_method \q/2\q
_diffrn_radiation_monochromator graphite
_diffrn_radiation_source 'fine-focus sealed tube'
_diffrn_radiation_type MoK\a
_diffrn_radiation_wavelength 0.71073
_diffrn_reflns_av_R_equivalents 0.0449
_diffrn_reflns_av_sigmaI/netI 0.0654
_diffrn_reflns_limit_h_max 11
_diffrn_reflns_limit_h_min -1
_diffrn_reflns_limit_k_max 13
_diffrn_reflns_limit_k_min -14
_diffrn_reflns_limit_l_max 6
_diffrn_reflns_limit_l_min -28
_diffrn_reflns_number 6075
_diffrn_reflns_theta_max 25.03
_diffrn_reflns_theta_min 2.32
_diffrn_standards_decay_% <4
_diffrn_standards_interval_count 100
_diffrn_standards_number 3
_exptl_absorpt_coefficient_mu 0.618
_exptl_absorpt_correction_type none
_exptl_crystal_colour colourless
_exptl_crystal_density_diffrn 1.464
_exptl_crystal_description needle
_exptl_crystal_F_000 1216
_exptl_crystal_size_max 0.60
_exptl_crystal_size_mid 0.26
_exptl_crystal_size_min 0.12
_refine_diff_density_max 0.380
_refine_diff_density_min -0.320
_refine_ls_abs_structure_details 'Flack (1983) parameter = -0.04(8)'
_refine_ls_abs_structure_Flack -0.04(8)
_refine_ls_extinction_method none
_refine_ls_goodness_of_fit_all 0.964
_refine_ls_goodness_of_fit_obs 1.030
_refine_ls_hydrogen_treatment refall
_refine_ls_matrix_type full
_refine_ls_number_parameters 405
_refine_ls_number_reflns 4734
_refine_ls_number_restraints 0
_refine_ls_restrained_S_all 0.964
_refine_ls_restrained_S_obs 1.030
_refine_ls_R_factor_all 0.0610
_refine_ls_R_factor_obs 0.0449
_refine_ls_shift/esd_max -0.001
_refine_ls_shift/esd_mean 0.000
_refine_ls_structure_factor_coef Fsqd
_refine_ls_weighting_scheme
;
calc w = 1/[\s^2^(F~o~^2^) + (0.0656P)^2^]
where P = (F~o~^2^ + 2F~c~^2^)/3
;
_refine_ls_wR_factor_all 0.1162
_refine_ls_wR_factor_obs 0.1092
_reflns_number_observed 3742
_reflns_number_total 4734
_reflns_observed_criterion >2sigma(I)
_cod_data_source_file as1197.cif
_cod_data_source_block as1197
_cod_depositor_comments
;
The following automatic conversions were performed:
'_symmetry_cell_setting' value 'Orthorhombic' changed to 'orthorhombic'
according to '/home/saulius/struct/CIF-dictionaries/cif_core.dic'
dictionary named 'cif_core.dic' version 2.4.1 from 2010-06-29.

Automatic conversion script
Id: cif_fix_enum 1527 2010-12-29 10:47:43Z saulius 

The following automatic conversions were performed:

'_symmetry_cell_setting' value 'Orthorhombic' changed to
'orthorhombic' according to
/home/saulius/struct/CIF-dictionaries/cif_core.dic dictionary named
'cif_core.dic' version 2.4.1 from 2010-06-29.

Automatic conversion script
Id: cif_fix_values 1715 2011-07-08 13:25:40Z adriana 
;
_cod_original_formula_sum 'C13 H10 Cl2 N2 S1'
_cod_database_code 2004350

loop_
_symmetry_equiv_pos_as_xyz
'x, y, z'
'-x+1/2, -y, z+1/2'
'-x, y+1/2, -z+1/2'
'x+1/2, -y+1/2, -z'

loop_
_atom_site_aniso_label
_atom_site_aniso_U_11
_atom_site_aniso_U_22
_atom_site_aniso_U_33
_atom_site_aniso_U_12
_atom_site_aniso_U_13
_atom_site_aniso_U_23
Cl1A 0.0625(9) 0.0859(10) 0.0540(7) -0.0274(8) 0.0084(7) 0.0177(7)
Cl2A 0.0562(8) 0.0964(11) 0.0458(7) -0.0254(8) -0.0126(7) 0.0129(7)
S1A 0.0203(5) 0.0274(5) 0.0521(6) -0.0014(4) -0.0130(5) 0.0025(5)
N1A 0.019(2) 0.027(2) 0.045(2) 0.0006(14) -0.011(2) -0.001(2)
N2A 0.016(2) 0.028(2) 0.050(2) -0.0016(15) -0.011(2) -0.003(2)
C1A 0.020(2) 0.027(2) 0.034(2) 0.000(2) -0.002(2) 0.003(2)
C2A 0.019(2) 0.024(2) 0.038(2) 0.004(2) -0.005(2) -0.003(2)
C3A 0.029(2) 0.034(2) 0.041(3) -0.001(2) -0.001(2) 0.003(2)
C4A 0.024(2) 0.046(2) 0.054(3) -0.007(2) 0.002(2) -0.010(2)
C5A 0.019(2) 0.043(3) 0.067(3) 0.004(2) -0.015(2) -0.006(2)
C6A 0.042(3) 0.043(3) 0.046(3) 0.001(2) -0.022(2) 0.003(2)
C7A 0.033(2) 0.033(2) 0.035(2) 0.000(2) 0.000(2) 0.005(2)
C8A 0.020(2) 0.023(2) 0.047(3) -0.002(2) -0.004(2) -0.004(2)
C9A 0.029(2) 0.031(2) 0.049(3) 0.002(2) -0.004(2) -0.002(2)
C10A 0.032(3) 0.038(3) 0.091(4) 0.004(2) -0.010(3) 0.021(3)
C11A 0.030(3) 0.032(2) 0.104(5) 0.004(2) 0.007(3) -0.003(3)
C12A 0.033(3) 0.047(3) 0.084(4) -0.010(2) 0.019(3) -0.034(3)
C13A 0.029(2) 0.040(2) 0.044(3) -0.006(2) -0.002(2) -0.008(2)
Cl1B 0.0578(9) 0.0928(10) 0.0707(10) -0.0112(8) -0.0094(8) -0.0343(9)
Cl2B 0.0558(7) 0.0600(7) 0.0381(6) 0.0132(7) 0.0100(6) 0.0009(6)
S1B 0.0198(5) 0.0266(4) 0.0482(6) -0.0023(4) 0.0072(5) 0.0002(5)
N1B 0.021(2) 0.028(2) 0.042(2) 0.0005(14) 0.002(2) 0.009(2)
N2B 0.019(2) 0.031(2) 0.040(2) 0.001(2) 0.009(2) 0.0071(15)
C1B 0.022(2) 0.029(2) 0.027(2) 0.000(2) -0.002(2) 0.001(2)
C2B 0.021(2) 0.024(2) 0.041(2) 0.005(2) 0.005(2) 0.006(2)
C3B 0.027(2) 0.029(2) 0.037(2) 0.005(2) 0.002(2) 0.003(2)
C4B 0.023(2) 0.035(2) 0.068(4) 0.001(2) -0.005(2) 0.007(3)
C5B 0.023(2) 0.054(3) 0.062(3) 0.005(2) 0.014(3) 0.014(2)
C6B 0.047(3) 0.063(3) 0.039(3) 0.013(3) 0.019(2) 0.002(3)
C7B 0.033(2) 0.041(2) 0.042(3) 0.006(2) 0.002(2) -0.004(2)
C8B 0.018(2) 0.026(2) 0.036(2) 0.002(2) -0.001(2) 0.002(2)
C9B 0.030(2) 0.022(2) 0.039(2) -0.001(2) 0.002(2) 0.001(2)
C10B 0.028(2) 0.025(2) 0.055(3) 0.001(2) -0.002(2) -0.001(2)
C11B 0.024(2) 0.031(2) 0.065(3) 0.004(2) -0.006(2) -0.001(2)
C12B 0.037(3) 0.036(2) 0.041(3) 0.002(2) -0.011(2) 0.007(2)
C13B 0.028(2) 0.031(2) 0.036(2) 0.000(2) 0.000(2) -0.001(2)

loop_
_atom_site_label
_atom_site_occupancy
_atom_site_fract_x
_atom_site_fract_y
_atom_site_fract_z
_atom_site_U_iso_or_equiv
_atom_site_thermal_displace_type
_atom_site_calc_flag
_atom_site_type_symbol
Cl1A 1 1.0102(2) 0.18908(13) 0.94188(6) 0.0675(4) Uani d Cl
Cl2A 1 0.7093(2) 0.45662(13) 0.94373(6) 0.0661(4) Uani d Cl
S1A 1 0.69876(10) 0.28290(8) 0.79419(5) 0.0333(2) Uani d S
N1A 1 0.9662(3) 0.2671(3) 0.82517(15) 0.0306(7) Uani d N
N2A 1 0.8647(4) 0.4411(3) 0.8357(2) 0.0315(8) Uani d N
C1A 1 0.8514(4) 0.3338(3) 0.8200(2) 0.0271(9) Uani d C
C2A 1 1.0993(4) 0.2969(3) 0.8492(2) 0.0271(9) Uani d C
C3A 1 1.2005(5) 0.3524(4) 0.8184(2) 0.0347(10) Uani d C
C4A 1 1.3351(5) 0.3697(4) 0.8394(2) 0.0415(11) Uani d C
C5A 1 1.3679(5) 0.3308(4) 0.8920(2) 0.0428(12) Uani d C
C6A 1 1.2688(5) 0.2771(4) 0.9234(2) 0.0437(12) Uani d C
C7A 1 1.1345(5) 0.2589(3) 0.9023(2) 0.0340(10) Uani d C
C8A 1 0.7481(4) 0.5180(3) 0.8366(2) 0.0298(9) Uani d C
C9A 1 0.7155(5) 0.5788(4) 0.7889(2) 0.0361(10) Uani d C
C10A 1 0.5993(5) 0.6509(4) 0.7899(3) 0.0538(15) Uani d C
C11A 1 0.5213(6) 0.6643(4) 0.8366(3) 0.0556(15) Uani d C
C12A 1 0.5555(5) 0.6076(4) 0.8851(3) 0.055(2) Uani d C
C13A 1 0.6702(5) 0.5337(4) 0.8845(2) 0.0378(10) Uani d C
Cl1B 1 0.6749(2) 0.07701(14) 0.95369(6) 0.0738(5) Uani d Cl
Cl2B 1 0.82194(14) -0.22292(11) 0.97865(5) 0.0513(3) Uani d Cl
S1B 1 0.98095(10) -0.00257(8) 0.80560(5) 0.0315(2) Uani d S
N1B 1 0.7120(3) 0.0188(3) 0.8319(2) 0.0304(8) Uani d N
N2B 1 0.8133(4) -0.1454(3) 0.86052(15) 0.0300(8) Uani d N
C1B 1 0.8278(4) -0.0460(3) 0.8347(2) 0.0262(8) Uani d C
C2B 1 0.5772(4) -0.0061(3) 0.8558(2) 0.0286(9) Uani d C
C3B 1 0.4718(4) -0.0506(3) 0.8232(2) 0.0311(9) Uani d C
C4B 1 0.3381(5) -0.0695(4) 0.8454(2) 0.0420(12) Uani d C
C5B 1 0.3090(5) -0.0447(4) 0.8998(2) 0.0465(12) Uani d C
C6B 1 0.4133(6) -0.0016(5) 0.9325(2) 0.0496(13) Uani d C
C7B 1 0.5477(5) 0.0203(4) 0.9115(2) 0.0387(11) Uani d C
C8B 1 0.9220(4) -0.2248(3) 0.8722(2) 0.0266(8) Uani d C
C9B 1 1.0098(4) -0.2657(3) 0.8304(2) 0.0304(9) Uani d C
C10B 1 1.1133(5) -0.3449(3) 0.8431(2) 0.0362(11) Uani d C
C11B 1 1.1255(5) -0.3852(4) 0.8970(2) 0.0400(12) Uani d C
C12B 1 1.0375(5) -0.3485(4) 0.9384(2) 0.0379(10) Uani d C
C13B 1 0.9345(4) -0.2676(4) 0.9259(2) 0.0315(9) Uani d C
H1A 1 0.9506(46) 0.1850(36) 0.8152(18) 0.036(12) Uiso d H
H2A 1 0.9314(46) 0.4615(35) 0.8496(18) 0.025(12) Uiso d H
H3A 1 1.1742(52) 0.3768(35) 0.7865(19) 0.035(13) Uiso d H
H4A 1 1.4134(64) 0.4166(51) 0.8114(26) 0.083(19) Uiso d H
H5A 1 1.4567(66) 0.3394(42) 0.9068(24) 0.067(17) Uiso d H
H6A 1 1.2944(47) 0.2533(35) 0.9581(18) 0.038(12) Uiso d H
H9A 1 0.7655(42) 0.5741(32) 0.7572(17) 0.021(11) Uiso d H
H10A 1 0.5755(51) 0.6976(43) 0.7579(21) 0.052(14) Uiso d H
H11A 1 0.4289(56) 0.7149(46) 0.8276(21) 0.062(15) Uiso d H
H12A 1 0.5062(68) 0.6220(45) 0.9169(25) 0.069(18) Uiso d H
H1B 1 0.7232(48) 0.0849(38) 0.8135(19) 0.038(12) Uiso d H
H2B 1 0.7390(49) -0.1536(34) 0.8762(18) 0.029(13) Uiso d H
H3B 1 0.4875(45) -0.0695(33) 0.7894(17) 0.026(11) Uiso d H
H4B 1 0.2988(75) -0.1025(52) 0.8213(27) 0.084(23) Uiso d H
H5B 1 0.2216(46) -0.0643(33) 0.9191(17) 0.028(10) Uiso d H
H6B 1 0.3986(54) 0.0088(44) 0.9630(21) 0.047(16) Uiso d H
H9B 1 1.0034(51) -0.2328(37) 0.7919(18) 0.045(12) Uiso d H
H10B 1 1.1924(59) -0.3732(38) 0.8094(22) 0.055(14) Uiso d H
H11B 1 1.1766(60) -0.4392(46) 0.9042(23) 0.060(16) Uiso d H
H12B 1 1.0399(47) -0.3797(35) 0.9749(20) 0.039(12) Uiso d H

loop_
_atom_type_symbol
_atom_type_description
_atom_type_scat_dispersion_real
_atom_type_scat_dispersion_imag
_atom_type_scat_source
C C 0.0033 0.0016 'International Tables Vol C Tables 4.2.6.8 and 6.1.1.4'
H H 0.0000 0.0000 'International Tables Vol C Tables 4.2.6.8 and 6.1.1.4'
N N 0.0061 0.0033 'International Tables Vol C Tables 4.2.6.8 and 6.1.1.4'
S S 0.1246 0.1234 'International Tables Vol C Tables 4.2.6.8 and 6.1.1.4'
Cl Cl 0.1484 0.1585 'International Tables Vol C Tables 4.2.6.8 and 6.1.1.4'

loop_
_geom_angle_atom_site_label_1
_geom_angle_atom_site_label_2
_geom_angle_atom_site_label_3
_geom_angle
C1A N1A C2A 126.7(3)
C1A N2A C8A 122.8(3)
N2A C1A N1A 117.4(3)
N2A C1A S1A 121.9(3)
N1A C1A S1A 120.7(3)
C3A C2A C7A 118.7(4)
C3A C2A N1A 121.1(4)
C7A C2A N1A 119.9(4)
C2A C3A C4A 121.1(5)
C5A C4A C3A 119.3(5)
C6A C5A C4A 120.5(4)
C5A C6A C7A 120.2(4)
C6A C7A C2A 120.2(4)
C6A C7A Cl1A 120.0(4)
C2A C7A Cl1A 119.8(3)
C13A C8A C9A 119.7(4)
C13A C8A N2A 120.7(4)
C9A C8A N2A 119.6(4)
C8A C9A C10A 119.0(5)
C11A C10A C9A 121.1(5)
C10A C11A C12A 120.8(5)
C11A C12A C13A 118.9(5)
C8A C13A C12A 120.5(5)
C8A C13A Cl2A 119.8(3)
C12A C13A Cl2A 119.6(4)
C1B N1B C2B 126.0(3)
C1B N2B C8B 127.0(3)
N1B C1B N2B 116.6(4)
N1B C1B S1B 120.1(3)
N2B C1B S1B 123.2(3)
C3B C2B C7B 119.0(4)
C3B C2B N1B 120.0(4)
C7B C2B N1B 120.9(4)
C2B C3B C4B 120.4(4)
C5B C4B C3B 120.9(5)
C6B C5B C4B 119.0(5)
C5B C6B C7B 121.7(5)
C6B C7B C2B 119.0(4)
C6B C7B Cl1B 120.2(4)
C2B C7B Cl1B 120.8(3)
C9B C8B C13B 119.2(4)
C9B C8B N2B 121.6(4)
C13B C8B N2B 119.1(4)
C8B C9B C10B 120.0(4)
C11B C10B C9B 119.8(4)
C12B C11B C10B 121.1(4)
C11B C12B C13B 119.2(4)
C8B C13B C12B 120.6(4)
C8B C13B Cl2B 120.6(3)
C12B C13B Cl2B 118.8(3)

loop_
_geom_bond_atom_site_label_1
_geom_bond_atom_site_label_2
_geom_bond_distance
Cl1A C7A 1.724(4)
Cl2A C13A 1.728(5)
S1A C1A 1.682(4)
N1A C1A 1.351(5)
N1A C2A 1.428(5)
N2A C1A 1.339(5)
N2A C8A 1.433(5)
C2A C3A 1.377(6)
C2A C7A 1.389(6)
C3A C4A 1.383(6)
C4A C5A 1.377(7)
C5A C6A 1.361(7)
C6A C7A 1.384(6)
C8A C13A 1.377(6)
C8A C9A 1.386(6)
C9A C10A 1.395(7)
C10A C11A 1.349(8)
C11A C12A 1.380(9)
C12A C13A 1.397(7)
Cl1B C7B 1.710(5)
Cl2B C13B 1.734(4)
S1B C1B 1.687(4)
N1B C1B 1.342(5)
N1B C2B 1.428(5)
N2B C1B 1.343(5)
N2B C8B 1.424(5)
C2B C3B 1.371(6)
C2B C7B 1.397(6)
C3B C4B 1.390(6)
C4B C5B 1.363(8)
C5B C6B 1.359(8)
C6B C7B 1.391(7)
C8B C9B 1.388(6)
C8B C13B 1.390(6)
C9B C10B 1.393(6)
C10B C11B 1.382(7)
C11B C12B 1.367(7)
C12B C13B 1.402(6)

loop_
_geom_torsion_atom_site_label_1
_geom_torsion_atom_site_label_2
_geom_torsion_atom_site_label_3
_geom_torsion_atom_site_label_4
_geom_torsion
C8A N2A C1A N1A -174.8(4)
C8A N2A C1A S1A 5.7(6)
C2A N1A C1A N2A 4.4(6)
C2A N1A C1A S1A -176.1(3)
C1A N1A C2A C3A -83.1(5)
C1A N1A C2A C7A 104.2(5)
C7A C2A C3A C4A 0.5(6)
N1A C2A C3A C4A -172.4(4)
C2A C3A C4A C5A -0.1(7)
C3A C4A C5A C6A -0.8(7)
C4A C5A C6A C7A 1.4(7)
C5A C6A C7A C2A -1.0(7)
C5A C6A C7A Cl1A 179.1(4)
C3A C2A C7A C6A 0.1(6)
N1A C2A C7A C6A 173.0(4)
C3A C2A C7A Cl1A 180.0(3)
N1A C2A C7A Cl1A -7.1(5)
C1A N2A C8A C13A 92.9(5)
C1A N2A C8A C9A -88.3(5)
C13A C8A C9A C10A -3.1(6)
N2A C8A C9A C10A 178.2(4)
C8A C9A C10A C11A 1.7(7)
C9A C10A C11A C12A 0.7(8)
C10A C11A C12A C13A -1.7(8)
C9A C8A C13A C12A 2.1(6)
N2A C8A C13A C12A -179.2(4)
C9A C8A C13A Cl2A 179.1(3)
N2A C8A C13A Cl2A -2.1(5)
C11A C12A C13A C8A 0.3(7)
C11A C12A C13A Cl2A -176.8(4)
C2B N1B C1B N2B 2.8(6)
C2B N1B C1B S1B -178.3(3)
C8B N2B C1B N1B -175.3(4)
C8B N2B C1B S1B 5.8(6)
C1B N1B C2B C3B -98.6(5)
C1B N1B C2B C7B 85.3(5)
C7B C2B C3B C4B -0.4(6)
N1B C2B C3B C4B -176.5(4)
C2B C3B C4B C5B -0.2(7)
C3B C4B C5B C6B -0.4(7)
C4B C5B C6B C7B 1.5(8)
C5B C6B C7B C2B -2.0(8)
C5B C6B C7B Cl1B 178.8(4)
C3B C2B C7B C6B 1.4(6)
N1B C2B C7B C6B 177.6(4)
C3B C2B C7B Cl1B -179.4(3)
N1B C2B C7B Cl1B -3.3(6)
C1B N2B C8B C9B -54.1(6)
C1B N2B C8B C13B 130.0(4)
C13B C8B C9B C10B -2.9(6)
N2B C8B C9B C10B -178.8(4)
C8B C9B C10B C11B 1.9(6)
C9B C10B C11B C12B 0.0(7)
C10B C11B C12B C13B -0.9(7)
C9B C8B C13B C12B 2.0(6)
N2B C8B C13B C12B 178.0(4)
C9B C8B C13B Cl2B -177.3(3)
N2B C8B C13B Cl2B -1.3(5)
C11B C12B C13B C8B -0.1(6)
C11B C12B C13B Cl2B 179.2(3)

loop_
_cod_related_entry_id
_cod_related_entry_database
_cod_related_entry_code
1 ChemSpider 626930
